data_4022052
loop_
_publ_author_name
'Andrey A. Fokin'
'Peter R. Schreiner'
'Natalie A. Fokina'
'Boryslav A. Tkachenko'
'Heike Hausmann'
'Michael Serafin'
'Jeremy E. P. Dahl'
'Shenggao Liu'
'Robert M. K. Carlson'

_publ_section_title
;
 Reactivity of [1(2,3)4]Pentamantane (T~d~-Pentamantane):
 A Nanoscale Model of Diamond
;
_journal_name_full 'Journal of Organic Chemistry'
_journal_page_first 8532
_journal_page_last 8540
_journal_paper_doi 10.1021/jo061561x
_journal_volume 71
_journal_year 2006
_chemical_formula_sum 'C26 H32 O'
_chemical_formula_weight 360.54
_chemical_name_systematic
;
 ?
;
_space_group_IT_number 62
_symmetry_cell_setting orthorhombic
_symmetry_space_group_name_Hall '-P 2n 2ac'
_symmetry_space_group_name_H-M 'P c m n'
_atom_sites_solution_hydrogens geom
_atom_sites_solution_primary direct
_atom_sites_solution_secondary difmap
_audit_creation_method SHELXL-97
_cell_angle_alpha 90.00
_cell_angle_beta 90.117(12)
_cell_angle_gamma 90.00
_cell_formula_units_Z 4
_cell_length_a 9.2444(9)
_cell_length_b 12.5227(12)
_cell_length_c 15.7503(15)
_cell_measurement_temperature 293(2)
_cell_volume 1823.3(3)
_computing_structure_refinement 'SHELXL-97 (Sheldrick, 1997)'
_diffrn_ambient_temperature 293(2)
_diffrn_measured_fraction_theta_full 0.992
_diffrn_measured_fraction_theta_max 0.994
_diffrn_radiation_monochromator graphite
_diffrn_radiation_source 'fine-focus sealed tube'
_diffrn_radiation_type MoK\a
_diffrn_radiation_wavelength 0.71073
_diffrn_reflns_av_R_equivalents 0.0813
_diffrn_reflns_av_sigmaI/netI 0.0404
_diffrn_reflns_limit_h_max 12
_diffrn_reflns_limit_h_min -12
_diffrn_reflns_limit_k_max 16
_diffrn_reflns_limit_k_min -16
_diffrn_reflns_limit_l_max 20
_diffrn_reflns_limit_l_min -20
_diffrn_reflns_number 15629
_diffrn_reflns_theta_full 28.05
_diffrn_reflns_theta_max 28.05
_diffrn_reflns_theta_min 3.03
_exptl_absorpt_coefficient_mu 0.077
_exptl_crystal_density_diffrn 1.313
_exptl_crystal_density_method 'not measured'
_exptl_crystal_F_000 784
_refine_diff_density_max 0.253
_refine_diff_density_min -0.186
_refine_diff_density_rms 0.041
_refine_ls_extinction_method none
_refine_ls_goodness_of_fit_ref 0.855
_refine_ls_hydrogen_treatment mixed
_refine_ls_matrix_type full
_refine_ls_number_parameters 204
_refine_ls_number_reflns 2300
_refine_ls_number_restraints 0
_refine_ls_restrained_S_all 0.855
_refine_ls_R_factor_all 0.0712
_refine_ls_R_factor_gt 0.0413
_refine_ls_shift/su_max 0.000
_refine_ls_shift/su_mean 0.000
_refine_ls_structure_factor_coef Fsqd
_refine_ls_weighting_details 'calc w=1/[\s^2^(Fo^2^)+(0.1000P)^2^+0.0000P] where P=(Fo^2^+2Fc^2^)/3'
_refine_ls_weighting_scheme calc
_refine_ls_wR_factor_gt 0.1163
_refine_ls_wR_factor_ref 0.1357
_reflns_number_gt 1460
_reflns_number_total 2300
_reflns_threshold_expression >2sigma(I)
_cod_data_source_file jo061561xsi20060728_072137.cif
_cod_database_code 4022052

loop_
_symmetry_equiv_pos_as_xyz
'x, y, z'
'-x, y+1/2, -z'
'x+1/2, -y, -z+1/2'
'-x+1/2, -y+1/2, z+1/2'
'-x, -y, -z'
'x, -y-1/2, z'
'-x-1/2, y, z-1/2'
'x-1/2, y-1/2, -z-1/2'

loop_
_atom_site_label
_atom_site_type_symbol
_atom_site_fract_x
_atom_site_fract_y
_atom_site_fract_z
_atom_site_U_iso_or_equiv
_atom_site_adp_type
_atom_site_occupancy
_atom_site_symmetry_multiplicity
_atom_site_calc_flag
_atom_site_refinement_flags
O1 O 0.58010(17) 0.2500 -0.04070(11) 0.0379(4) Uani 1 2 d S
C1 C 0.79248(14) 0.14863(9) 0.00137(8) 0.0240(3) Uani 1 1 d .
C2 C 0.70039(18) 0.2500 0.01866(12) 0.0234(4) Uani 1 2 d S
C4 C 0.92266(13) 0.15088(8) 0.06311(8) 0.0227(3) Uani 1 1 d .
C5 C 0.87068(14) 0.14857(9) 0.15614(9) 0.0241(3) Uani 1 1 d .
C6 C 0.77827(16) 0.04866(11) 0.17132(10) 0.0313(3) Uani 1 1 d .
C7 C 0.64830(16) 0.04824(10) 0.11117(10) 0.0337(3) Uani 1 1 d .
C8 C 0.55617(15) 0.14803(11) 0.12777(11) 0.0348(4) Uani 1 1 d .
C9 C 0.64502(19) 0.2500 0.11112(13) 0.0257(4) Uani 1 2 d S
C14 C 1.00132(16) 0.15032(11) 0.21631(10) 0.0324(3) Uani 1 1 d .
C15 C 1.0936(2) 0.2500 0.19993(15) 0.0351(5) Uani 1 2 d S
C16 C 1.1455(2) 0.2500 0.10812(15) 0.0341(5) Uani 1 2 d S
C17 C 1.01763(18) 0.2500 0.04632(13) 0.0247(4) Uani 1 2 d S
C18 C 1.0688(2) 0.2500 -0.04615(14) 0.0321(4) Uani 1 2 d S
C19 C 0.9393(2) 0.2500 -0.10667(13) 0.0315(4) Uani 1 2 d S
C20 C 0.84729(17) 0.14996(10) -0.09035(9) 0.0307(3) Uani 1 1 d .
C21 C 0.70142(16) 0.04848(10) 0.01931(10) 0.0318(3) Uani 1 1 d .
C25 C 0.77863(19) 0.2500 0.17052(12) 0.0230(4) Uani 1 2 d S
H1 H 0.741(2) 0.2500 0.2307(15) 0.024(5) Uiso 1 2 d S
H2 H 0.974(3) 0.2500 -0.1695(17) 0.043(7) Uiso 1 2 d S
H3 H 0.9660(18) 0.1472(12) 0.2787(12) 0.036(4) Uiso 1 1 d .
H4 H 0.9833(17) 0.0846(12) 0.0514(10) 0.032(4) Uiso 1 1 d .
H5 H 0.5878(18) -0.0176(14) 0.1221(12) 0.042(5) Uiso 1 1 d .
H6 H 1.183(3) 0.2500 0.2387(17) 0.046(7) Uiso 1 2 d S
H7 H 0.8422(17) -0.0186(12) 0.1622(10) 0.035(4) Uiso 1 1 d .
H8 H 0.520(2) 0.1496(14) 0.1887(13) 0.045(5) Uiso 1 1 d .
H9 H 0.9096(19) 0.0825(14) -0.1015(11) 0.044(5) Uiso 1 1 d .
H10 H 0.7427(19) 0.0459(13) 0.2337(12) 0.039(4) Uiso 1 1 d .
H11 H 0.760(2) 0.1475(13) -0.1307(13) 0.040(5) Uiso 1 1 d .
H12 H 0.6181(19) 0.0444(13) -0.0211(11) 0.039(5) Uiso 1 1 d .
H13 H 0.764(2) -0.0186(13) 0.0075(11) 0.040(4) Uiso 1 1 d .
H14 H 1.2096(19) 0.1873(14) 0.0953(12) 0.049(5) Uiso 1 1 d .
H15 H 1.1340(18) 0.1846(13) -0.0573(11) 0.038(4) Uiso 1 1 d .
H16 H 1.0626(19) 0.0834(14) 0.2064(12) 0.046(5) Uiso 1 1 d .
H17 H 0.463(2) 0.1480(13) 0.0909(12) 0.043(5) Uiso 1 1 d .
H18 H 0.496(8) 0.2500 -0.015(5) 0.21(3) Uiso 1 2 d S

loop_
_atom_site_aniso_label
_atom_site_aniso_U_11
_atom_site_aniso_U_22
_atom_site_aniso_U_33
_atom_site_aniso_U_23
_atom_site_aniso_U_13
_atom_site_aniso_U_12
O1 0.0315(7) 0.0444(8) 0.0377(9) 0.000 -0.0152(7) 0.000
C1 0.0282(6) 0.0198(5) 0.0240(7) -0.0021(4) -0.0013(5) -0.0022(4)
C2 0.0205(8) 0.0244(8) 0.0253(9) 0.000 -0.0066(7) 0.000
C4 0.0237(6) 0.0184(5) 0.0260(7) 0.0001(4) -0.0004(5) 0.0034(4)
C5 0.0256(6) 0.0217(5) 0.0251(7) 0.0027(4) -0.0019(5) 0.0011(4)
C6 0.0389(8) 0.0239(6) 0.0311(7) 0.0057(5) 0.0019(6) -0.0029(5)
C7 0.0366(7) 0.0273(6) 0.0372(8) 0.0029(6) 0.0024(6) -0.0125(5)
C8 0.0258(7) 0.0388(7) 0.0397(9) 0.0009(6) 0.0031(6) -0.0093(5)
C9 0.0204(8) 0.0261(8) 0.0306(10) 0.000 0.0012(7) 0.000
C14 0.0345(7) 0.0332(6) 0.0295(7) 0.0048(5) -0.0075(6) 0.0066(5)
C15 0.0276(9) 0.0405(10) 0.0371(12) 0.000 -0.0144(9) 0.000
C16 0.0197(8) 0.0390(10) 0.0435(13) 0.000 -0.0030(8) 0.000
C17 0.0197(8) 0.0261(8) 0.0284(10) 0.000 0.0007(7) 0.000
C18 0.0298(9) 0.0306(9) 0.0360(12) 0.000 0.0098(9) 0.000
C19 0.0431(11) 0.0292(9) 0.0224(10) 0.000 0.0070(8) 0.000
C20 0.0410(7) 0.0254(6) 0.0256(7) -0.0041(5) -0.0006(6) 0.0004(5)
C21 0.0370(7) 0.0238(6) 0.0348(8) -0.0022(5) -0.0051(6) -0.0077(5)
C25 0.0246(8) 0.0235(8) 0.0208(9) 0.000 0.0015(7) 0.000

loop_
_atom_type_symbol
_atom_type_description
_atom_type_scat_dispersion_real
_atom_type_scat_dispersion_imag
_atom_type_scat_source
C C 0.0030 0.0020 'International Tables Vol C Tables 4.2.6.8 and 6.1.1.4'
O O 0.0110 0.0060 'International Tables Vol C Tables 4.2.6.8 and 6.1.1.4'
H H 0.0000 0.0000 'International Tables Vol C Tables 4.2.6.8 and 6.1.1.4'

loop_
_geom_angle_atom_site_label_1
_geom_angle_atom_site_label_2
_geom_angle_atom_site_label_3
_geom_angle
_geom_angle_site_symmetry_1
_geom_angle_site_symmetry_3
C20 C1 C21 111.38(10) . .
C20 C1 C4 109.54(11) . .
C21 C1 C4 108.97(10) . .
C20 C1 C2 109.82(11) . .
C21 C1 C2 109.52(11) . .
C4 C1 C2 107.53(10) . .
O1 C2 C9 110.64(15) . .
O1 C2 C1 107.86(10) . .
C9 C2 C1 110.38(10) . .
O1 C2 C1 107.86(10) . 6_565
C9 C2 C1 110.38(10) . 6_565
C1 C2 C1 109.66(14) . 6_565
C5 C4 C17 110.85(11) . .
C5 C4 C1 110.69(10) . .
C17 C4 C1 110.44(11) . .
C14 C5 C6 110.70(11) . .
C14 C5 C4 109.88(11) . .
C6 C5 C4 109.74(11) . .
C14 C5 C25 109.32(11) . .
C6 C5 C25 109.91(11) . .
C4 C5 C25 107.23(11) . .
C7 C6 C5 110.09(11) . .
C6 C7 C21 109.45(12) . .
C6 C7 C8 109.11(12) . .
C21 C7 C8 109.81(12) . .
C7 C8 C9 110.46(11) . .
C8 C9 C8 111.91(16) . 6_565
C8 C9 C2 109.77(11) . .
C8 C9 C2 109.77(11) 6_565 .
C8 C9 C25 108.78(11) . .
C8 C9 C25 108.78(11) 6_565 .
C2 C9 C25 107.72(14) . .
C5 C14 C15 110.19(12) . .
C16 C15 C14 109.61(12) . .
C16 C15 C14 109.61(12) . 6_565
C14 C15 C14 108.92(17) . 6_565
C15 C16 C17 111.06(16) . .
C16 C17 C18 111.42(16) . .
C16 C17 C4 109.27(11) . .
C18 C17 C4 109.85(11) . .
C16 C17 C4 109.27(11) . 6_565
C18 C17 C4 109.85(11) . 6_565
C4 C17 C4 107.07(13) . 6_565
C19 C18 C17 110.49(16) . .
C18 C19 C20 109.20(11) . .
C18 C19 C20 109.20(11) . 6_565
C20 C19 C20 109.25(17) . 6_565
C1 C20 C19 110.55(12) . .
C7 C21 C1 110.65(11) . .
C5 C25 C5 110.51(14) . 6_565
C5 C25 C9 110.50(10) . .
C5 C25 C9 110.50(10) 6_565 .

loop_
_geom_bond_atom_site_label_1
_geom_bond_atom_site_label_2
_geom_bond_distance
_geom_bond_site_symmetry_2
O1 C2 1.451(2) .
C1 C20 1.5319(19) .
C1 C21 1.5370(17) .
C1 C4 1.5459(18) .
C1 C2 1.5528(15) .
C2 C9 1.545(3) .
C2 C1 1.5528(15) 6_565
C4 C5 1.5434(19) .
C4 C17 1.5435(15) .
C5 C14 1.5337(19) .
C5 C6 1.5339(17) .
C5 C25 1.5458(15) .
C6 C7 1.529(2) .
C7 C21 1.529(2) .
C7 C8 1.535(2) .
C8 C9 1.5410(16) .
C9 C8 1.5410(16) 6_565
C9 C25 1.548(3) .
C14 C15 1.5341(19) .
C15 C16 1.524(3) .
C15 C14 1.5341(19) 6_565
C16 C17 1.530(3) .
C17 C18 1.532(3) .
C17 C4 1.5435(15) 6_565
C18 C19 1.528(3) .
C19 C20 1.5364(18) .
C19 C20 1.5364(18) 6_565
C25 C5 1.5458(15) 6_565
